data_1554608
loop_
_publ_author_name
'Zegke, Markus'
'Zhang, Xiaobin'
'Pidchenko, Ivan'
'Hlina, Johann A.'
'Lord, Rianne M.'
'Purkis, Jamie'
'Nichol, Gary S.'
'Magnani, Nicola'
'Schreckenbach, Georg'
'Vitova, Tonya'
'Love, Jason B.'
'Arnold, Polly L.'

_publ_section_title
;
 Differential uranyl(v) oxo-group bonding between the uranium and metal
 cations from groups 1, 2, 4, and 12; a high energy resolution X-ray
 absorption, computational, and synthetic study
;
_journal_issue 42
_journal_name_full 'Chemical Science'
_journal_page_first 9740
_journal_paper_doi 10.1039/C8SC05717F
_journal_volume 10
_journal_year 2019
_chemical_formula_sum 'C87 H87 Cl Mg N17 O2 U'
_chemical_formula_weight 1701.03
_space_group_IT_number 15
_space_group_name_Hall '-I 2ya'
_space_group_name_H-M_alt 'I 1 2/a 1'
_symmetry_cell_setting monoclinic
_symmetry_space_group_name_H-M 'I 1 2/a 1'
_atom_sites_solution_hydrogens geom
_atom_sites_solution_primary direct
_atom_sites_solution_secondary difmap
_audit_creation_method SHELXL-97
_audit_update_record
;
2018-12-07 deposited with the CCDC.	2019-08-27 downloaded from the CCDC.
;
_cell_angle_alpha 90.000(5)
_cell_angle_beta 102.183(5)
_cell_angle_gamma 90.000(5)
_cell_formula_units_Z 8
_cell_length_a 24.852(5)
_cell_length_b 23.010(5)
_cell_length_c 28.754(5)
_cell_measurement_reflns_used 59332
_cell_measurement_temperature 120(2)
_cell_measurement_theta_max 75.6780
_cell_measurement_theta_min 3.7700
_cell_volume 16073(6)
_computing_cell_refinement
;
CrysAlisPro, Agilent Technologies,
Version 1.171.36.32 (release 02-08-2013 CrysAlis171 .NET)
(compiled Aug  2 2013,16:46:58)
;
_computing_data_collection
;
CrysAlisPro, Agilent Technologies,
Version 1.171.36.32 (release 02-08-2013 CrysAlis171 .NET)
(compiled Aug  2 2013,16:46:58)
;
_computing_data_reduction
;
CrysAlisPro, Agilent Technologies,
Version 1.171.36.32 (release 02-08-2013 CrysAlis171 .NET)
(compiled Aug  2 2013,16:46:58)
;
_computing_molecular_graphics MERCURY
_computing_publication_material ORTEP
_computing_structure_refinement 'SHELXL-97 (Sheldrick, 2008)'
_computing_structure_solution SIR-92
_diffrn_ambient_temperature 120(2)
_diffrn_detector_area_resol_mean 5.1574
_diffrn_measured_fraction_theta_full 0.995
_diffrn_measured_fraction_theta_max 0.995
_diffrn_measurement_device_type 'SuperNova, Dual, Cu at zero, Atlas'
_diffrn_measurement_method '\w scans'
_diffrn_radiation_monochromator mirror
_diffrn_radiation_source 'SuperNova (Cu) X-ray Source'
_diffrn_radiation_type CuK\a
_diffrn_radiation_wavelength 1.54180
_diffrn_reflns_av_R_equivalents 0.0583
_diffrn_reflns_av_sigmaI/netI 0.0281
_diffrn_reflns_limit_h_max 31
_diffrn_reflns_limit_h_min -31
_diffrn_reflns_limit_k_max 28
_diffrn_reflns_limit_k_min -28
_diffrn_reflns_limit_l_max 34
_diffrn_reflns_limit_l_min -35
_diffrn_reflns_number 165331
_diffrn_reflns_theta_full 76.31
_diffrn_reflns_theta_max 76.31
_diffrn_reflns_theta_min 3.64
_exptl_absorpt_coefficient_mu 6.532
_exptl_absorpt_correction_T_max 0.972
_exptl_absorpt_correction_T_min 0.893
_exptl_absorpt_correction_type gaussian
_exptl_absorpt_process_details
;
CrysAlisPro, Agilent Technologies,
Version 1.171.36.32 (release 02-08-2013 CrysAlis171 .NET)
(compiled Aug  2 2013,16:46:58)
Numerical absorption correction based on gaussian integration over
			a multifaceted crystal model
;
_exptl_crystal_colour yellow
_exptl_crystal_density_diffrn 1.405
_exptl_crystal_density_method 'not measured'
_exptl_crystal_description needle
_exptl_crystal_F_000 6920
_exptl_crystal_size_max 0.1720
_exptl_crystal_size_mid 0.0393
_exptl_crystal_size_min 0.0362
_refine_diff_density_max 1.358
_refine_diff_density_min -0.957
_refine_diff_density_rms 0.083
_refine_ls_extinction_method none
_refine_ls_goodness_of_fit_ref 0.922
_refine_ls_hydrogen_treatment mixed
_refine_ls_matrix_type full
_refine_ls_number_parameters 984
_refine_ls_number_reflns 16761
_refine_ls_number_restraints 10
_refine_ls_restrained_S_all 0.925
_refine_ls_R_factor_all 0.0365
_refine_ls_R_factor_gt 0.0295
_refine_ls_shift/su_max 0.017
_refine_ls_shift/su_mean 0.000
_refine_ls_structure_factor_coef Fsqd
_refine_ls_weighting_details 'calc w=1/[\s^2^(Fo^2^)+(0.0412P)^2^+59.0107P] where P=(Fo^2^+2Fc^2^)/3'
_refine_ls_weighting_scheme calc
_refine_ls_wR_factor_gt 0.0698
_refine_ls_wR_factor_ref 0.0735
_reflns_number_gt 14608
_reflns_number_total 16761
_reflns_threshold_expression >2\s(I)
_cod_data_source_file c8sc05717f2.cif
_cod_data_source_block po4006_refinalized
_cod_depositor_comments
;

2022-09-15
Z value and formula fixed to values more according to usual
chemical conventions.                 miguel
;
_cod_original_formula_sum 'C175 H175 Cl2 Mg2 N33 O4 U2'
_cod_original_formula_weight 3400.06
_cod_original_formula_units_Z 4
_cod_original_cell_volume 16072(6)
_cod_database_code 1554608

loop_
_symmetry_equiv_pos_as_xyz
'x, y, z'
'-x+1/2, y, -z'
'x+1/2, y+1/2, z+1/2'
'-x+1, y+1/2, -z+1/2'
'-x, -y, -z'
'x-1/2, -y, z'
'-x+1/2, -y+1/2, -z+1/2'
'x, -y+1/2, z+1/2'

loop_
_atom_site_label
_atom_site_type_symbol
_atom_site_fract_x
_atom_site_fract_y
_atom_site_fract_z
_atom_site_U_iso_or_equiv
_atom_site_adp_type
_atom_site_occupancy
_atom_site_symmetry_multiplicity
_atom_site_calc_flag
_atom_site_refinement_flags
C1 C 0.91838(12) 0.02371(13) 0.28077(12) 0.0256(6) Uani 1 1 d .
C2 C 0.86620(13) 0.03650(15) 0.25252(13) 0.0319(7) Uani 1 1 d .
H2 H 0.8339 0.0460 0.2637 0.038 Uiso 1 1 calc R
C3 C 0.87074(13) 0.03253(16) 0.20525(13) 0.0342(7) Uani 1 1 d .
H3 H 0.8424 0.0387 0.1778 0.041 Uiso 1 1 calc R
C4 C 0.92595(13) 0.01741(14) 0.20637(12) 0.0282(6) Uani 1 1 d .
C5 C 0.95390(13) 0.01337(14) 0.16853(12) 0.0291(7) Uani 1 1 d .
H5 H 0.9337 0.0163 0.1367 0.035 Uiso 1 1 calc R
C6 C 1.03113(13) 0.00146(14) 0.13615(12) 0.0267(6) Uani 1 1 d .
C7 C 1.01186(14) -0.03805(15) 0.09993(12) 0.0311(7) Uani 1 1 d .
H7 H 0.9815 -0.0623 0.1021 0.037 Uiso 1 1 calc R
C8 C 1.03604(15) -0.04296(16) 0.06051(13) 0.0341(7) Uani 1 1 d .
C9 C 1.01541(18) -0.08774(18) 0.02289(14) 0.0438(9) Uani 1 1 d .
H9A H 1.0367 -0.0852 -0.0021 0.066 Uiso 1 1 calc R
H9B H 0.9764 -0.0806 0.0091 0.066 Uiso 1 1 calc R
H9C H 1.0197 -0.1266 0.0372 0.066 Uiso 1 1 calc R
C10 C 1.08086(15) -0.00727(17) 0.05779(13) 0.0348(7) Uani 1 1 d .
C11 C 1.10739(19) -0.0110(2) 0.01512(16) 0.0498(10) Uani 1 1 d .
H11A H 1.0887 -0.0408 -0.0068 0.075 Uiso 1 1 calc R
H11B H 1.1463 -0.0214 0.0257 0.075 Uiso 1 1 calc R
H11C H 1.1044 0.0267 -0.0011 0.075 Uiso 1 1 calc R
C12 C 1.10021(14) 0.03209(15) 0.09407(12) 0.0312(7) Uani 1 1 d .
H12 H 1.1307 0.0561 0.0920 0.037 Uiso 1 1 calc R
C13 C 1.07612(13) 0.03737(14) 0.13359(11) 0.0262(6) Uani 1 1 d .
C14 C 1.12071(12) 0.12164(14) 0.16732(12) 0.0267(6) Uani 1 1 d .
H14 H 1.1254 0.1330 0.1367 0.032 Uiso 1 1 calc R
C15 C 1.14199(12) 0.15724(14) 0.20800(12) 0.0251(6) Uani 1 1 d .
C16 C 1.16994(13) 0.20985(14) 0.21224(12) 0.0285(6) Uani 1 1 d .
H16 H 1.1794 0.2315 0.1870 0.034 Uiso 1 1 calc R
C17 C 1.18167(13) 0.22529(14) 0.26061(12) 0.0280(6) Uani 1 1 d .
H17 H 1.2007 0.2592 0.2740 0.034 Uiso 1 1 calc R
C18 C 1.16056(12) 0.18215(13) 0.28545(12) 0.0245(6) Uani 1 1 d .
C19 C 1.16411(12) 0.17461(13) 0.33824(12) 0.0255(6) Uani 1 1 d .
C20 C 1.18587(14) 0.23062(14) 0.36458(13) 0.0320(7) Uani 1 1 d .
H20A H 1.1603 0.2626 0.3536 0.048 Uiso 1 1 calc R
H20B H 1.2221 0.2400 0.3581 0.048 Uiso 1 1 calc R
H20C H 1.1892 0.2251 0.3989 0.048 Uiso 1 1 calc R
C21 C 1.10680(13) 0.16098(15) 0.34872(12) 0.0290(6) Uani 1 1 d .
H21A H 1.0816 0.1931 0.3374 0.044 Uiso 1 1 calc R
H21B H 1.1101 0.1560 0.3831 0.044 Uiso 1 1 calc R
H21C H 1.0924 0.1251 0.3323 0.044 Uiso 1 1 calc R
C22 C 1.20375(12) 0.12546(13) 0.35556(11) 0.0225(6) Uani 1 1 d .
C23 C 1.25623(13) 0.12690(14) 0.38439(12) 0.0266(6) Uani 1 1 d .
H23 H 1.2748 0.1604 0.3989 0.032 Uiso 1 1 calc R
C24 C 1.27684(13) 0.06970(15) 0.38814(12) 0.0270(6) Uani 1 1 d .
H24 H 1.3118 0.0575 0.4057 0.032 Uiso 1 1 calc R
C25 C 1.23681(12) 0.03458(13) 0.36162(11) 0.0233(6) Uani 1 1 d .
C26 C 1.23623(12) -0.02731(13) 0.35493(11) 0.0244(6) Uani 1 1 d .
H26 H 1.2670 -0.0496 0.3705 0.029 Uiso 1 1 calc R
C27 C 1.19771(13) -0.11375(13) 0.32239(12) 0.0258(6) Uani 1 1 d .
C28 C 1.24599(13) -0.14405(14) 0.31988(12) 0.0290(7) Uani 1 1 d .
H28 H 1.2789 -0.1227 0.3205 0.035 Uiso 1 1 calc R
C29 C 1.24729(14) -0.20411(15) 0.31647(13) 0.0319(7) Uani 1 1 d .
C30 C 1.30059(16) -0.23484(17) 0.31491(17) 0.0434(9) Uani 1 1 d .
H30A H 1.2941 -0.2768 0.3124 0.065 Uiso 1 1 calc R
H30B H 1.3279 -0.2263 0.3441 0.065 Uiso 1 1 calc R
H30C H 1.3143 -0.2213 0.2873 0.065 Uiso 1 1 calc R
C31 C 1.19867(15) -0.23587(15) 0.31483(14) 0.0341(7) Uani 1 1 d .
C32 C 1.19881(18) -0.30131(16) 0.31292(18) 0.0466(10) Uani 1 1 d .
H32A H 1.2361 -0.3151 0.3128 0.070 Uiso 1 1 calc R
H32B H 1.1736 -0.3145 0.2839 0.070 Uiso 1 1 calc R
H32C H 1.1868 -0.3169 0.3408 0.070 Uiso 1 1 calc R
C33 C 1.15009(14) -0.20547(14) 0.31539(13) 0.0316(7) Uani 1 1 d .
H33 H 1.1169 -0.2267 0.3131 0.038 Uiso 1 1 calc R
C34 C 1.14870(13) -0.14516(14) 0.31917(12) 0.0267(6) Uani 1 1 d .
C35 C 1.06987(13) -0.13547(14) 0.34899(13) 0.0293(7) Uani 1 1 d .
H35 H 1.0803 -0.1712 0.3650 0.035 Uiso 1 1 calc R
C36 C 1.02115(13) -0.10698(14) 0.35551(12) 0.0281(6) Uani 1 1 d .
C37 C 0.98603(13) -0.12088(15) 0.38652(13) 0.0308(7) Uani 1 1 d .
H37 H 0.9875 -0.1545 0.4059 0.037 Uiso 1 1 calc R
C38 C 0.94883(13) -0.07509(15) 0.38293(12) 0.0294(7) Uani 1 1 d .
H38 H 0.9197 -0.0714 0.3995 0.035 Uiso 1 1 calc R
C39 C 0.96234(12) -0.03539(14) 0.35024(12) 0.0254(6) Uani 1 1 d .
C40 C 0.93614(12) 0.02270(13) 0.33434(12) 0.0255(6) Uani 1 1 d .
C41 C 0.97902(13) 0.07107(14) 0.35089(13) 0.0295(7) Uani 1 1 d .
H41A H 0.9905 0.0703 0.3857 0.044 Uiso 1 1 calc R
H41B H 0.9627 0.1090 0.3407 0.044 Uiso 1 1 calc R
H41C H 1.0111 0.0647 0.3368 0.044 Uiso 1 1 calc R
C42 C 0.88640(14) 0.03300(15) 0.35711(13) 0.0327(7) Uani 1 1 d .
H42A H 0.8984 0.0323 0.3918 0.049 Uiso 1 1 calc R
H42B H 0.8590 0.0024 0.3470 0.049 Uiso 1 1 calc R
H42C H 0.8700 0.0709 0.3470 0.049 Uiso 1 1 calc R
C43 C 1.11923(14) -0.09662(15) 0.18395(13) 0.0319(7) Uani 1 1 d .
H43 H 1.0868 -0.1196 0.1794 0.038 Uiso 1 1 calc R
C44 C 1.15637(16) -0.10770(16) 0.15550(14) 0.0379(8) Uani 1 1 d .
H44 H 1.1495 -0.1370 0.1317 0.045 Uiso 1 1 calc R
C45 C 1.20444(15) -0.07445(16) 0.16274(14) 0.0374(8) Uani 1 1 d .
H45 H 1.2313 -0.0812 0.1442 0.045 Uiso 1 1 calc R
C46 C 1.21240(14) -0.03186(15) 0.19698(13) 0.0331(7) Uani 1 1 d .
H46 H 1.2448 -0.0087 0.2025 0.040 Uiso 1 1 calc R
C47 C 1.17238(13) -0.02311(14) 0.22348(12) 0.0282(6) Uani 1 1 d .
H47 H 1.1777 0.0069 0.2467 0.034 Uiso 1 1 calc R
C48 C 0.83570(14) -0.12368(14) 0.19649(13) 0.0310(7) Uani 1 1 d .
H48 H 0.8362 -0.1246 0.1636 0.037 Uiso 1 1 calc R
C49 C 0.78629(14) -0.11341(14) 0.20977(14) 0.0344(7) Uani 1 1 d .
H49 H 0.7535 -0.1074 0.1865 0.041 Uiso 1 1 calc R
C50 C 0.78562(15) -0.11214(15) 0.25785(15) 0.0375(8) Uani 1 1 d .
H50 H 0.7521 -0.1062 0.2680 0.045 Uiso 1 1 calc R
C51 C 0.83422(15) -0.11960(16) 0.29074(15) 0.0378(8) Uani 1 1 d .
H51 H 0.8349 -0.1180 0.3239 0.045 Uiso 1 1 calc R
C52 C 0.88218(14) -0.12944(15) 0.27451(13) 0.0320(7) Uani 1 1 d .
H52 H 0.9157 -0.1342 0.2972 0.038 Uiso 1 1 calc R
C53 C 1.03355(17) -0.24968(18) 0.21978(17) 0.0460(10) Uani 1 1 d .
H53 H 1.0475 -0.2241 0.1993 0.055 Uiso 1 1 calc R
C54 C 1.05973(18) -0.30185(19) 0.23138(18) 0.0504(10) Uani 1 1 d .
H54 H 1.0912 -0.3119 0.2193 0.061 Uiso 1 1 calc R
C55 C 1.03954(16) -0.33922(17) 0.26088(17) 0.0478(10) Uani 1 1 d .
H55 H 1.0569 -0.3756 0.2694 0.057 Uiso 1 1 calc R
C56 C 0.99458(17) -0.3234(2) 0.27765(18) 0.0520(11) Uani 1 1 d .
H56 H 0.9799 -0.3488 0.2979 0.062 Uiso 1 1 calc R
C57 C 0.97019(15) -0.26946(18) 0.26473(15) 0.0408(8) Uani 1 1 d .
H57 H 0.9390 -0.2584 0.2769 0.049 Uiso 1 1 calc R
C58 C 0.0286(4) 0.7235(4) 0.4442(3) 0.102(2) Uani 1 1 d .
H58 H 0.0074 0.7436 0.4630 0.123 Uiso 1 1 calc R
C59 C 0.0105(3) 0.6732(3) 0.4227(3) 0.087(2) Uani 1 1 d .
H59 H -0.0247 0.6588 0.4248 0.105 Uiso 1 1 calc R
C60 C 0.0412(4) 0.6437(4) 0.3983(3) 0.105(3) Uani 1 1 d .
H60 H 0.0277 0.6081 0.3835 0.126 Uiso 1 1 calc R
C61 C 0.0903(5) 0.6630(6) 0.3944(4) 0.168(6) Uani 1 1 d .
H61 H 0.1131 0.6396 0.3793 0.202 Uiso 1 1 calc R
C62 C 0.1081(4) 0.7160(5) 0.4118(3) 0.136(4) Uani 1 1 d .
H62 H 0.1409 0.7322 0.4051 0.163 Uiso 1 1 calc R
N13 N 0.1142(2) 0.7850(2) 0.07196(18) 0.0743(13) Uani 1 1 d .
C64 C 0.0668(2) 0.7727(3) 0.0842(2) 0.0688(14) Uani 1 1 d .
H64 H 0.0470 0.8038 0.0945 0.083 Uiso 1 1 calc R
C65 C 0.0452(3) 0.7191(3) 0.0830(2) 0.0845(19) Uani 1 1 d .
H65 H 0.0113 0.7124 0.0924 0.101 Uiso 1 1 calc R
C66 C 0.0742(4) 0.6735(3) 0.0676(3) 0.114(3) Uani 1 1 d .
H66 H 0.0594 0.6352 0.0648 0.137 Uiso 1 1 calc R
C67 C 0.1238(4) 0.6845(3) 0.0567(3) 0.092(2) Uani 1 1 d .
H67 H 0.1451 0.6539 0.0476 0.111 Uiso 1 1 calc R
C68 C 0.7492(2) 0.8636(3) 0.0735(2) 0.0640(13) Uani 1 1 d .
H68 H 0.7307 0.8277 0.0749 0.077 Uiso 1 1 calc R
C69 C 0.7993(2) 0.8627(3) 0.0621(2) 0.0701(15) Uani 1 1 d .
H69 H 0.8155 0.8268 0.0561 0.084 Uiso 1 1 calc R
C70 C 0.7507(3) 0.9615(3) 0.0798(2) 0.0734(16) Uani 1 1 d .
H70 H 0.7332 0.9966 0.0860 0.088 Uiso 1 1 calc R
C71 C 0.8029(3) 0.9645(3) 0.0681(2) 0.0730(15) Uani 1 1 d .
H71 H 0.8209 1.0007 0.0666 0.088 Uiso 1 1 calc R
C72 C 0.8266(2) 0.9139(3) 0.0592(2) 0.0768(18) Uani 1 1 d .
H72 H 0.8616 0.9138 0.0510 0.092 Uiso 1 1 calc R
N15 N 0.8751(2) 0.7805(2) 0.92549(18) 0.0733(13) Uani 1 1 d .
C74 C 0.88066(18) 0.7241(2) 0.92003(16) 0.0500(10) Uani 1 1 d .
H74 H 0.8763 0.7096 0.8885 0.060 Uiso 1 1 calc R
C75 C 0.8920(2) 0.6858(2) 0.95590(18) 0.0561(11) Uani 1 1 d .
H75 H 0.8937 0.6453 0.9498 0.067 Uiso 1 1 calc R
C76 C 0.9012(3) 0.7065(3) 1.0018(2) 0.0740(16) Uani 1 1 d .
H76 H 0.9101 0.6807 1.0281 0.089 Uiso 1 1 calc R
C77 C 0.8971(2) 0.7654(3) 1.0088(2) 0.0793(19) Uani 1 1 d .
H77 H 0.9035 0.7812 1.0400 0.095 Uiso 1 1 calc R
C78 C 0.15997(17) 0.0564(2) 0.49430(15) 0.0476(10) Uani 1 1 d .
H78 H 0.1896 0.0798 0.5103 0.057 Uiso 1 1 calc R
C79 C 0.08255(17) 0.0049(2) 0.49569(15) 0.0518(11) Uani 1 1 d .
H79 H 0.0558 -0.0089 0.5123 0.062 Uiso 1 1 calc R
C80 C 0.07724(17) -0.0105(2) 0.44896(15) 0.0484(10) Uani 1 1 d .
H80 H 0.0476 -0.0344 0.4338 0.058 Uiso 1 1 calc R
C81 C 0.11525(18) 0.0091(2) 0.42417(15) 0.0487(10) Uani 1 1 d .
H81 H 0.1123 -0.0010 0.3917 0.058 Uiso 1 1 calc R
C82 C 0.15749(16) 0.04355(19) 0.44739(14) 0.0417(9) Uani 1 1 d .
H82 H 0.1844 0.0582 0.4313 0.050 Uiso 1 1 calc R
C83 C 0.2177(5) 0.6309(5) 0.5322(7) 0.165(6) Uani 1 1 d D
H83 H 0.1941 0.6322 0.5543 0.197 Uiso 1 1 calc R
C84 C 0.1945(10) 0.6310(10) 0.4838(8) 0.342(16) Uani 1 1 d U
H84 H 0.1556 0.6325 0.4736 0.410 Uiso 1 1 calc R
C85 C 0.2735(6) 0.6289(9) 0.5492(7) 0.286(13) Uani 1 1 d D
H85 H 0.2891 0.6263 0.5823 0.343 Uiso 1 1 calc R
C88 C 0.2500 0.7038(4) 0.0000 0.132(7) Uani 1 2 d SD
H88 H 0.2500 0.7451 0.0000 0.158 Uiso 1 2 calc SR
C87 C 0.2770(3) 0.6755(4) 0.0360(3) 0.134(5) Uani 1 1 d D
H87 H 0.2969 0.6968 0.0624 0.160 Uiso 1 1 calc R
C86 C 0.2786(4) 0.6171(4) 0.0382(3) 0.121(4) Uani 1 1 d D
H86 H 0.2988 0.5973 0.0653 0.145 Uiso 1 1 calc R
N17 N 0.2500 0.5875(5) 0.0000 0.162(6) Uani 1 2 d SD
N1 N 0.95483(10) 0.01223(11) 0.25259(10) 0.0241(5) Uani 1 1 d .
N2 N 1.00695(11) 0.00563(12) 0.17660(10) 0.0271(5) Uani 1 1 d .
N3 N 1.09526(10) 0.07428(12) 0.17260(10) 0.0255(5) Uani 1 1 d .
N4 N 1.13684(10) 0.14137(11) 0.25298(9) 0.0232(5) Uani 1 1 d .
H4 H 1.1206 0.1095 0.2599 0.028 Uiso 1 1 calc R
N5 N 1.19274(10) 0.06923(11) 0.34193(9) 0.0227(5) Uani 1 1 d .
H5A H 1.1621 0.0569 0.3233 0.027 Uiso 1 1 calc R
N6 N 1.19554(10) -0.05314(11) 0.32860(10) 0.0247(5) Uani 1 1 d .
N7 N 1.10019(11) -0.11399(12) 0.32192(10) 0.0279(6) Uani 1 1 d .
N8 N 1.00642(10) -0.05460(11) 0.33327(10) 0.0251(5) Uani 1 1 d .
N9 N 1.12628(11) -0.05547(12) 0.21749(10) 0.0279(5) Uani 1 1 d .
N10 N 0.88320(11) -0.13243(12) 0.22834(10) 0.0278(6) Uani 1 1 d .
N11 N 0.98881(12) -0.23312(12) 0.23615(12) 0.0331(6) Uani 1 1 d .
N12 N 0.0787(4) 0.7455(3) 0.4388(3) 0.127(3) Uani 1 1 d .
C63 C 0.1423(3) 0.7408(3) 0.0590(2) 0.0803(17) Uani 1 1 d .
H63 H 0.1768 0.7485 0.0509 0.096 Uiso 1 1 calc R
N14 N 0.72500(19) 0.9114(2) 0.0825(2) 0.0744(13) Uani 1 1 d .
C73 C 0.8838(3) 0.8003(3) 0.9698(2) 0.0778(17) Uani 1 1 d .
H73 H 0.8806 0.8409 0.9745 0.093 Uiso 1 1 calc R
N16 N 0.12328(16) 0.0380(2) 0.51896(13) 0.0568(11) Uani 1 1 d .
O1 O 1.08619(8) 0.03393(9) 0.28791(8) 0.0245(4) Uani 1 1 d .
O2 O 1.01398(9) -0.10152(10) 0.23350(8) 0.0279(4) Uani 1 1 d .
Cl1 Cl 0.93985(4) -0.16958(4) 0.12718(3) 0.03967(19) Uani 1 1 d .
U1 U 1.048030(4) -0.032715(4) 0.263132(3) 0.02048(4) Uani 1 1 d .
Mg1 Mg 0.95617(4) -0.15358(5) 0.20720(4) 0.0275(2) Uani 1 1 d .

loop_
_atom_site_aniso_label
_atom_site_aniso_U_11
_atom_site_aniso_U_22
_atom_site_aniso_U_33
_atom_site_aniso_U_23
_atom_site_aniso_U_13
_atom_site_aniso_U_12
C1 0.0205(14) 0.0212(14) 0.0358(17) -0.0002(12) 0.0073(12) -0.0033(11)
C2 0.0182(14) 0.0337(17) 0.044(2) 0.0028(15) 0.0075(13) -0.0002(12)
C3 0.0204(15) 0.0398(18) 0.0401(19) 0.0057(15) 0.0013(13) -0.0012(13)
C4 0.0225(14) 0.0293(15) 0.0323(17) 0.0008(13) 0.0047(12) -0.0040(12)
C5 0.0258(15) 0.0292(15) 0.0315(17) -0.0011(13) 0.0041(13) -0.0036(12)
C6 0.0246(14) 0.0278(15) 0.0274(16) 0.0038(12) 0.0046(12) 0.0016(12)
C7 0.0313(16) 0.0303(16) 0.0303(17) 0.0017(13) 0.0035(13) -0.0029(13)
C8 0.0397(18) 0.0330(17) 0.0281(17) 0.0000(14) 0.0036(14) 0.0040(14)
C9 0.057(2) 0.041(2) 0.0329(19) -0.0056(16) 0.0069(17) 0.0004(18)
C10 0.0369(18) 0.0386(18) 0.0299(18) -0.0004(14) 0.0096(14) 0.0044(14)
C11 0.050(2) 0.063(3) 0.039(2) -0.010(2) 0.0173(18) -0.002(2)
C12 0.0279(15) 0.0370(17) 0.0302(17) 0.0048(14) 0.0096(13) 0.0013(13)
C13 0.0254(14) 0.0255(15) 0.0275(15) 0.0007(12) 0.0050(12) 0.0022(12)
C14 0.0208(14) 0.0300(15) 0.0303(16) 0.0038(13) 0.0076(12) 0.0034(12)
C15 0.0189(13) 0.0259(15) 0.0313(16) 0.0034(12) 0.0066(11) 0.0013(11)
C16 0.0234(14) 0.0265(15) 0.0361(18) 0.0061(13) 0.0072(12) -0.0007(12)
C17 0.0239(14) 0.0204(14) 0.0405(18) 0.0010(13) 0.0085(13) -0.0005(11)
C18 0.0202(13) 0.0203(13) 0.0333(17) -0.0014(12) 0.0066(12) 0.0018(11)
C19 0.0205(13) 0.0217(14) 0.0347(17) -0.0029(12) 0.0065(12) 0.0012(11)
C20 0.0339(17) 0.0247(15) 0.0371(18) -0.0056(13) 0.0067(14) -0.0011(13)
C21 0.0226(14) 0.0316(16) 0.0352(17) -0.0009(13) 0.0113(12) 0.0030(12)
C22 0.0202(13) 0.0222(14) 0.0257(15) -0.0011(11) 0.0063(11) -0.0015(11)
C23 0.0226(14) 0.0291(15) 0.0290(16) -0.0029(12) 0.0073(12) -0.0046(12)
C24 0.0220(14) 0.0330(16) 0.0266(16) -0.0001(13) 0.0067(12) -0.0009(12)
C25 0.0202(13) 0.0255(14) 0.0253(15) 0.0008(12) 0.0073(11) 0.0025(11)
C26 0.0215(13) 0.0260(15) 0.0277(15) 0.0032(12) 0.0100(11) 0.0039(11)
C27 0.0250(14) 0.0225(14) 0.0305(16) 0.0011(12) 0.0074(12) 0.0020(11)
C28 0.0241(15) 0.0276(15) 0.0354(18) -0.0020(13) 0.0063(13) 0.0023(12)
C29 0.0302(16) 0.0274(16) 0.0383(19) -0.0008(14) 0.0082(14) 0.0073(13)
C30 0.0361(19) 0.0330(18) 0.063(3) -0.0021(17) 0.0146(18) 0.0126(15)
C31 0.0393(18) 0.0227(15) 0.042(2) 0.0001(14) 0.0124(15) 0.0029(13)
C32 0.045(2) 0.0240(17) 0.072(3) -0.0009(17) 0.016(2) 0.0068(15)
C33 0.0311(16) 0.0225(15) 0.043(2) 0.0009(13) 0.0105(14) 0.0006(12)
C34 0.0232(14) 0.0239(15) 0.0329(17) 0.0011(12) 0.0055(12) 0.0045(12)
C35 0.0262(15) 0.0227(14) 0.0394(18) 0.0013(13) 0.0080(13) -0.0009(12)
C36 0.0235(14) 0.0267(15) 0.0355(17) 0.0028(13) 0.0091(12) -0.0018(12)
C37 0.0279(15) 0.0304(16) 0.0358(18) 0.0076(14) 0.0105(13) -0.0033(13)
C38 0.0220(14) 0.0352(17) 0.0332(17) 0.0016(14) 0.0106(12) -0.0029(12)
C39 0.0199(13) 0.0263(15) 0.0305(16) -0.0009(12) 0.0065(11) -0.0022(11)
C40 0.0194(13) 0.0256(15) 0.0347(17) -0.0017(12) 0.0129(12) -0.0009(11)
C41 0.0274(15) 0.0262(15) 0.0360(18) -0.0060(13) 0.0093(13) -0.0025(12)
C42 0.0257(15) 0.0353(17) 0.0408(19) 0.0009(15) 0.0156(14) 0.0039(13)
C43 0.0298(16) 0.0260(15) 0.0414(19) 0.0016(14) 0.0110(14) 0.0008(13)
C44 0.045(2) 0.0292(17) 0.043(2) 0.0002(15) 0.0175(16) 0.0076(15)
C45 0.0341(17) 0.0350(18) 0.049(2) 0.0063(16) 0.0236(16) 0.0108(14)
C46 0.0234(15) 0.0347(17) 0.0432(19) 0.0083(15) 0.0114(14) 0.0037(13)
C47 0.0250(15) 0.0279(15) 0.0314(17) 0.0050(13) 0.0055(12) 0.0026(12)
C48 0.0295(16) 0.0277(16) 0.0365(18) -0.0008(13) 0.0085(13) -0.0039(12)
C49 0.0272(16) 0.0255(16) 0.051(2) 0.0009(14) 0.0093(15) 0.0008(12)
C50 0.0313(17) 0.0282(16) 0.059(2) -0.0057(16) 0.0224(16) -0.0030(13)
C51 0.0383(19) 0.0363(18) 0.044(2) -0.0089(16) 0.0194(16) -0.0044(15)
C52 0.0281(16) 0.0303(16) 0.0389(19) -0.0074(14) 0.0103(14) -0.0047(13)
C53 0.042(2) 0.041(2) 0.062(3) 0.0003(19) 0.0276(19) 0.0005(17)
C54 0.042(2) 0.040(2) 0.074(3) -0.011(2) 0.024(2) 0.0029(17)
C55 0.038(2) 0.0283(18) 0.074(3) -0.0018(19) 0.0041(19) -0.0032(15)
C56 0.037(2) 0.046(2) 0.071(3) 0.015(2) 0.008(2) -0.0062(17)
C57 0.0258(16) 0.045(2) 0.053(2) 0.0069(18) 0.0123(15) -0.0015(15)
C58 0.108(6) 0.082(5) 0.111(6) 0.027(5) 0.009(5) 0.019(4)
C59 0.088(4) 0.077(4) 0.085(5) 0.028(4) -0.007(4) 0.000(4)
C60 0.131(7) 0.103(6) 0.086(5) -0.034(4) 0.035(5) -0.056(5)
C61 0.175(10) 0.226(13) 0.134(8) -0.102(9) 0.103(8) -0.105(10)
C62 0.142(8) 0.173(10) 0.110(7) -0.036(7) 0.066(6) -0.092(8)
N13 0.076(3) 0.083(3) 0.066(3) -0.019(3) 0.020(2) 0.005(3)
C64 0.066(3) 0.087(4) 0.055(3) 0.005(3) 0.015(2) 0.010(3)
C65 0.094(5) 0.089(5) 0.076(4) 0.020(4) 0.031(4) -0.002(4)
C66 0.177(9) 0.062(4) 0.117(6) 0.028(4) 0.063(6) -0.015(5)
C67 0.127(6) 0.072(4) 0.087(5) 0.013(4) 0.047(5) 0.017(4)
C68 0.050(3) 0.074(3) 0.064(3) 0.007(3) 0.003(2) 0.008(2)
C69 0.074(3) 0.079(4) 0.063(3) 0.023(3) 0.028(3) 0.026(3)
C70 0.077(4) 0.063(3) 0.085(4) -0.017(3) 0.026(3) 0.007(3)
C71 0.078(4) 0.076(4) 0.072(4) 0.013(3) 0.029(3) 0.001(3)
C72 0.064(3) 0.092(4) 0.086(4) 0.044(3) 0.042(3) 0.027(3)
N15 0.078(3) 0.069(3) 0.070(3) 0.004(2) 0.010(2) 0.005(2)
C74 0.049(2) 0.059(3) 0.042(2) -0.011(2) 0.0115(18) -0.007(2)
C75 0.064(3) 0.054(3) 0.054(3) -0.010(2) 0.022(2) -0.007(2)
C76 0.086(4) 0.090(4) 0.049(3) 0.000(3) 0.019(3) 0.006(3)
C77 0.067(3) 0.110(5) 0.057(3) -0.046(3) 0.005(3) 0.010(3)
C78 0.041(2) 0.068(3) 0.036(2) -0.0112(19) 0.0132(17) -0.0189(19)
C79 0.0343(19) 0.082(3) 0.038(2) -0.005(2) 0.0065(16) -0.019(2)
C80 0.041(2) 0.061(3) 0.039(2) -0.0039(19) -0.0020(17) -0.0136(19)
C81 0.049(2) 0.065(3) 0.031(2) -0.0096(19) 0.0083(17) -0.005(2)
C82 0.0380(19) 0.055(2) 0.0343(19) -0.0011(17) 0.0131(15) -0.0042(17)
C83 0.126(9) 0.104(8) 0.270(19) -0.013(10) 0.057(11) 0.004(7)
C84 0.40(3) 0.38(3) 0.26(2) 0.10(2) 0.10(2) -0.26(2)
C85 0.190(16) 0.37(3) 0.29(2) -0.19(2) 0.033(15) 0.119(17)
C88 0.068(7) 0.049(5) 0.29(2) 0.000 0.057(10) 0.000
C87 0.074(5) 0.204(12) 0.128(8) -0.104(9) 0.032(5) -0.027(6)
C86 0.093(6) 0.175(10) 0.099(6) 0.068(7) 0.031(5) 0.012(7)
N17 0.146(12) 0.090(8) 0.253(19) 0.000 0.049(12) 0.000
N1 0.0195(12) 0.0235(12) 0.0298(13) 0.0006(10) 0.0062(10) -0.0027(9)
N2 0.0248(12) 0.0255(13) 0.0314(14) -0.0015(11) 0.0067(11) -0.0052(10)
N3 0.0219(12) 0.0262(12) 0.0293(14) 0.0010(10) 0.0075(10) -0.0003(10)
N4 0.0199(11) 0.0196(11) 0.0302(14) 0.0006(10) 0.0057(10) -0.0018(9)
N5 0.0184(11) 0.0231(12) 0.0265(13) -0.0001(10) 0.0046(10) -0.0008(9)
N6 0.0196(12) 0.0240(12) 0.0309(14) 0.0007(10) 0.0062(10) 0.0017(9)
N7 0.0212(12) 0.0249(13) 0.0385(15) -0.0036(11) 0.0087(11) -0.0016(10)
N8 0.0207(12) 0.0230(12) 0.0321(14) 0.0004(10) 0.0068(10) -0.0018(9)
N9 0.0231(12) 0.0255(13) 0.0344(15) 0.0009(11) 0.0048(11) 0.0021(10)
N10 0.0231(12) 0.0246(13) 0.0375(15) -0.0039(11) 0.0106(11) -0.0053(10)
N11 0.0274(13) 0.0252(13) 0.0463(17) -0.0040(12) 0.0071(12) -0.0032(11)
N12 0.152(7) 0.100(5) 0.110(6) 0.025(4) -0.015(5) -0.032(5)
C63 0.080(4) 0.085(4) 0.082(4) -0.019(3) 0.030(3) 0.004(3)
N14 0.057(3) 0.077(3) 0.093(4) -0.002(3) 0.024(2) 0.009(2)
C73 0.078(4) 0.059(3) 0.090(5) -0.018(3) 0.003(3) 0.008(3)
N16 0.0435(19) 0.096(3) 0.0341(18) -0.0170(19) 0.0139(15) -0.028(2)
O1 0.0201(9) 0.0237(10) 0.0300(11) 0.0018(9) 0.0056(8) 0.0011(8)
O2 0.0237(10) 0.0243(10) 0.0366(12) -0.0020(9) 0.0085(9) -0.0024(8)
Cl1 0.0418(4) 0.0429(4) 0.0363(4) -0.0096(4) 0.0129(3) -0.0120(4)
U1 0.01646(5) 0.01867(5) 0.02706(6) -0.00125(4) 0.00630(3) -0.00189(3)
Mg1 0.0229(5) 0.0257(5) 0.0359(6) -0.0063(4) 0.0104(4) -0.0053(4)

loop_
_atom_type_symbol
_atom_type_description
_atom_type_scat_dispersion_real
_atom_type_scat_dispersion_imag
_atom_type_scat_source
C C 0.0181 0.0091 'International Tables Vol C Tables 4.2.6.8 and 6.1.1.4'
H H 0.0000 0.0000 'International Tables Vol C Tables 4.2.6.8 and 6.1.1.4'
N N 0.0311 0.0180 'International Tables Vol C Tables 4.2.6.8 and 6.1.1.4'
O O 0.0492 0.0322 'International Tables Vol C Tables 4.2.6.8 and 6.1.1.4'
Cl Cl 0.3639 0.7018 'International Tables Vol C Tables 4.2.6.8 and 6.1.1.4'
U U -4.3638 13.4090 'International Tables Vol C Tables 4.2.6.8 and 6.1.1.4'
Mg Mg 0.1719 0.1771 'International Tables Vol C Tables 4.2.6.8 and 6.1.1.4'

loop_
_geom_angle_atom_site_label_1
_geom_angle_atom_site_label_2
_geom_angle_atom_site_label_3
_geom_angle
_geom_angle_site_symmetry_1
_geom_angle_site_symmetry_3
N1 C1 C2 110.1(3) . .
N1 C1 C40 121.1(3) . .
C2 C1 C40 128.8(3) . .
C3 C2 C1 107.2(3) . .
C3 C2 H2 126.4 . .
C1 C2 H2 126.4 . .
C2 C3 C4 105.9(3) . .
C2 C3 H3 127.1 . .
C4 C3 H3 127.1 . .
N1 C4 C3 110.5(3) . .
N1 C4 C5 119.8(3) . .
C3 C4 C5 129.3(3) . .
N2 C5 C4 121.1(3) . .
N2 C5 H5 119.5 . .
C4 C5 H5 119.5 . .
C7 C6 C13 119.9(3) . .
C7 C6 N2 121.3(3) . .
C13 C6 N2 118.8(3) . .
C6 C7 C8 121.5(3) . .
C6 C7 H7 119.2 . .
C8 C7 H7 119.2 . .
C7 C8 C10 118.8(3) . .
C7 C8 C9 120.0(3) . .
C10 C8 C9 121.1(3) . .
C8 C9 H9A 109.5 . .
C8 C9 H9B 109.5 . .
H9A C9 H9B 109.5 . .
C8 C9 H9C 109.5 . .
H9A C9 H9C 109.5 . .
H9B C9 H9C 109.5 . .
C12 C10 C8 119.6(3) . .
C12 C10 C11 120.4(3) . .
C8 C10 C11 120.0(3) . .
C10 C11 H11A 109.5 . .
C10 C11 H11B 109.5 . .
H11A C11 H11B 109.5 . .
C10 C11 H11C 109.5 . .
H11A C11 H11C 109.5 . .
H11B C11 H11C 109.5 . .
C10 C12 C13 121.9(3) . .
C10 C12 H12 119.1 . .
C13 C12 H12 119.1 . .
C12 C13 C6 118.3(3) . .
C12 C13 N3 124.8(3) . .
C6 C13 N3 116.9(3) . .
N3 C14 C15 119.6(3) . .
N3 C14 H14 120.2 . .
C15 C14 H14 120.2 . .
N4 C15 C16 107.0(3) . .
N4 C15 C14 121.6(3) . .
C16 C15 C14 131.4(3) . .
C15 C16 C17 107.6(3) . .
C15 C16 H16 126.2 . .
C17 C16 H16 126.2 . .
C18 C17 C16 107.8(3) . .
C18 C17 H17 126.1 . .
C16 C17 H17 126.1 . .
N4 C18 C17 107.1(3) . .
N4 C18 C19 122.2(3) . .
C17 C18 C19 130.6(3) . .
C18 C19 C22 108.2(2) . .
C18 C19 C20 109.8(3) . .
C22 C19 C20 109.2(3) . .
C18 C19 C21 110.9(3) . .
C22 C19 C21 110.3(3) . .
C20 C19 C21 108.5(3) . .
C19 C20 H20A 109.5 . .
C19 C20 H20B 109.5 . .
H20A C20 H20B 109.5 . .
C19 C20 H20C 109.5 . .
H20A C20 H20C 109.5 . .
H20B C20 H20C 109.5 . .
C19 C21 H21A 109.5 . .
C19 C21 H21B 109.5 . .
H21A C21 H21B 109.5 . .
C19 C21 H21C 109.5 . .
H21A C21 H21C 109.5 . .
H21B C21 H21C 109.5 . .
N5 C22 C23 107.5(3) . .
N5 C22 C19 122.5(3) . .
C23 C22 C19 129.9(3) . .
C22 C23 C24 107.7(3) . .
C22 C23 H23 126.2 . .
C24 C23 H23 126.2 . .
C25 C24 C23 107.3(3) . .
C25 C24 H24 126.4 . .
C23 C24 H24 126.4 . .
N5 C25 C24 107.8(3) . .
N5 C25 C26 122.3(3) . .
C24 C25 C26 129.8(3) . .
N6 C26 C25 121.7(3) . .
N6 C26 H26 119.1 . .
C25 C26 H26 119.1 . .
C28 C27 C34 118.7(3) . .
C28 C27 N6 123.7(3) . .
C34 C27 N6 117.6(3) . .
C29 C28 C27 122.1(3) . .
C29 C28 H28 118.9 . .
C27 C28 H28 118.9 . .
C28 C29 C31 119.2(3) . .
C28 C29 C30 120.2(3) . .
C31 C29 C30 120.6(3) . .
C29 C30 H30A 109.5 . .
C29 C30 H30B 109.5 . .
H30A C30 H30B 109.5 . .
C29 C30 H30C 109.5 . .
H30A C30 H30C 109.5 . .
H30B C30 H30C 109.5 . .
C33 C31 C29 118.6(3) . .
C33 C31 C32 120.6(3) . .
C29 C31 C32 120.8(3) . .
C31 C32 H32A 109.5 . .
C31 C32 H32B 109.5 . .
H32A C32 H32B 109.5 . .
C31 C32 H32C 109.5 . .
H32A C32 H32C 109.5 . .
H32B C32 H32C 109.5 . .
C34 C33 C31 122.3(3) . .
C34 C33 H33 118.8 . .
C31 C33 H33 118.8 . .
C33 C34 C27 118.9(3) . .
C33 C34 N7 122.9(3) . .
C27 C34 N7 118.2(3) . .
N7 C35 C36 121.6(3) . .
N7 C35 H35 119.2 . .
C36 C35 H35 119.2 . .
N8 C36 C37 110.7(3) . .
N8 C36 C35 119.5(3) . .
C37 C36 C35 129.5(3) . .
C38 C37 C36 105.8(3) . .
C38 C37 H37 127.1 . .
C36 C37 H37 127.1 . .
C37 C38 C39 107.1(3) . .
C37 C38 H38 126.5 . .
C39 C38 H38 126.5 . .
N8 C39 C38 110.7(3) . .
N8 C39 C40 120.3(3) . .
C38 C39 C40 129.0(3) . .
C1 C40 C39 109.6(3) . .
C1 C40 C42 110.2(3) . .
C39 C40 C42 110.0(3) . .
C1 C40 C41 109.7(3) . .
C39 C40 C41 108.6(3) . .
C42 C40 C41 108.8(3) . .
C40 C41 H41A 109.5 . .
C40 C41 H41B 109.5 . .
H41A C41 H41B 109.5 . .
C40 C41 H41C 109.5 . .
H41A C41 H41C 109.5 . .
H41B C41 H41C 109.5 . .
C40 C42 H42A 109.5 . .
C40 C42 H42B 109.5 . .
H42A C42 H42B 109.5 . .
C40 C42 H42C 109.5 . .
H42A C42 H42C 109.5 . .
H42B C42 H42C 109.5 . .
N9 C43 C44 123.8(3) . .
N9 C43 H43 118.1 . .
C44 C43 H43 118.1 . .
C43 C44 C45 117.9(4) . .
C43 C44 H44 121.0 . .
C45 C44 H44 121.0 . .
C46 C45 C44 119.1(3) . .
C46 C45 H45 120.4 . .
C44 C45 H45 120.4 . .
C45 C46 C47 119.0(3) . .
C45 C46 H46 120.5 . .
C47 C46 H46 120.5 . .
N9 C47 C46 122.5(3) . .
N9 C47 H47 118.7 . .
C46 C47 H47 118.7 . .
N10 C48 C49 122.7(3) . .
N10 C48 H48 118.7 . .
C49 C48 H48 118.7 . .
C48 C49 C50 118.5(3) . .
C48 C49 H49 120.7 . .
C50 C49 H49 120.7 . .
C51 C50 C49 119.2(3) . .
C51 C50 H50 120.4 . .
C49 C50 H50 120.4 . .
C50 C51 C52 118.7(4) . .
C50 C51 H51 120.7 . .
C52 C51 H51 120.7 . .
N10 C52 C51 122.7(3) . .
N10 C52 H52 118.6 . .
C51 C52 H52 118.6 . .
N11 C53 C54 123.0(4) . .
N11 C53 H53 118.5 . .
C54 C53 H53 118.5 . .
C53 C54 C55 118.7(4) . .
C53 C54 H54 120.6 . .
C55 C54 H54 120.6 . .
C56 C55 C54 119.2(4) . .
C56 C55 H55 120.4 . .
C54 C55 H55 120.4 . .
C55 C56 C57 119.1(4) . .
C55 C56 H56 120.4 . .
C57 C56 H56 120.4 . .
N11 C57 C56 122.6(4) . .
N11 C57 H57 118.7 . .
C56 C57 H57 118.7 . .
C59 C58 N12 119.0(9) . .
C59 C58 H58 120.5 . .
N12 C58 H58 120.5 . .
C60 C59 C58 120.6(8) . .
C60 C59 H59 119.7 . .
C58 C59 H59 119.7 . .
C61 C60 C59 121.1(8) . .
C61 C60 H60 119.4 . .
C59 C60 H60 119.4 . .
C60 C61 C62 120.2(10) . .
C60 C61 H61 119.9 . .
C62 C61 H61 119.9 . .
N12 C62 C61 119.2(8) . .
N12 C62 H62 120.4 . .
C61 C62 H62 120.4 . .
C64 N13 C63 117.3(6) . .
N13 C64 C65 124.2(6) . .
N13 C64 H64 117.9 . .
C65 C64 H64 117.9 . .
C64 C65 C66 117.8(7) . .
C64 C65 H65 121.1 . .
C66 C65 H65 121.1 . .
C67 C66 C65 119.1(7) . .
C67 C66 H66 120.4 . .
C65 C66 H66 120.4 . .
C66 C67 C63 118.5(7) . .
C66 C67 H67 120.7 . .
C63 C67 H67 120.7 . .
N14 C68 C69 123.2(6) . .
N14 C68 H68 118.4 . .
C69 C68 H68 118.4 . .
C68 C69 C72 119.5(6) . .
C68 C69 H69 120.2 . .
C72 C69 H69 120.2 . .
N14 C70 C71 122.3(5) . .
N14 C70 H70 118.9 . .
C71 C70 H70 118.9 . .
C72 C71 C70 117.4(6) . .
C72 C71 H71 121.3 . .
C70 C71 H71 121.3 . .
C71 C72 C69 119.3(5) . .
C71 C72 H72 120.3 . .
C69 C72 H72 120.3 . .
C74 N15 C73 116.9(5) . .
N15 C74 C75 124.5(5) . .
N15 C74 H74 117.7 . .
C75 C74 H74 117.7 . .
C74 C75 C76 118.4(5) . .
C74 C75 H75 120.8 . .
C76 C75 H75 120.8 . .
C77 C76 C75 118.6(6) . .
C77 C76 H76 120.7 . .
C75 C76 H76 120.7 . .
C73 C77 C76 118.2(5) . .
C73 C77 H77 120.9 . .
C76 C77 H77 120.9 . .
N16 C78 C82 124.1(4) . .
N16 C78 H78 117.9 . .
C82 C78 H78 117.9 . .
N16 C79 C80 123.2(4) . .
N16 C79 H79 118.4 . .
C80 C79 H79 118.4 . .
C79 C80 C81 119.4(4) . .
C79 C80 H80 120.3 . .
C81 C80 H80 120.3 . .
C82 C81 C80 118.5(4) . .
C82 C81 H81 120.8 . .
C80 C81 H81 120.8 . .
C78 C82 C81 118.4(4) . .
C78 C82 H82 120.8 . .
C81 C82 H82 120.8 . .
C85 C83 C84 122.0(19) . .
C85 C83 H83 119.0 . .
C84 C83 H83 119.0 . .
C85 C84 C83 121(2) 2_556 .
C85 C84 H84 119.3 2_556 .
C83 C84 H84 119.3 . .
C83 C85 C84 116.5(18) . 2_556
C83 C85 H85 121.8 . .
C84 C85 H85 121.7 2_556 .
C87 C88 C87 119.1(11) . 2
C87 C88 H88 120.5 . .
C87 C88 H88 120.5 2 .
C88 C87 C86 123.3(9) . .
C88 C87 H87 118.4 . .
C86 C87 H87 118.4 . .
C87 C86 N17 117.3(9) . .
C87 C86 H86 121.4 . .
N17 C86 H86 121.4 . .
C86 N17 C86 119.9(12) . 2
C1 N1 C4 106.3(3) . .
C1 N1 U1 136.4(2) . .
C4 N1 U1 115.8(2) . .
C5 N2 C6 116.8(3) . .
C5 N2 U1 113.0(2) . .
C6 N2 U1 127.2(2) . .
C14 N3 C13 120.6(3) . .
C18 N4 C15 110.3(3) . .
C18 N4 H4 124.8 . .
C15 N4 H4 124.8 . .
C22 N5 C25 109.7(2) . .
C22 N5 H5A 125.1 . .
C25 N5 H5A 125.1 . .
C26 N6 C27 119.3(3) . .
C35 N7 C34 116.8(3) . .
C35 N7 U1 112.5(2) . .
C34 N7 U1 128.6(2) . .
C39 N8 C36 105.8(3) . .
C39 N8 U1 136.3(2) . .
C36 N8 U1 115.8(2) . .
C43 N9 C47 117.5(3) . .
C43 N9 U1 120.3(2) . .
C47 N9 U1 121.8(2) . .
C52 N10 C48 118.0(3) . .
C52 N10 Mg1 120.1(2) . .
C48 N10 Mg1 121.8(2) . .
C57 N11 C53 117.4(3) . .
C57 N11 Mg1 129.8(3) . .
C53 N11 Mg1 112.6(3) . .
C62 N12 C58 119.3(8) . .
N13 C63 C67 122.9(7) . .
N13 C63 H63 118.6 . .
C67 C63 H63 118.6 . .
C68 N14 C70 118.3(5) . .
N15 C73 C77 123.4(6) . .
N15 C73 H73 118.3 . .
C77 C73 H73 118.3 . .
C79 N16 C78 116.5(4) . .
Mg1 O2 U1 157.97(13) . .
O1 U1 O2 174.20(9) . .
O1 U1 N1 95.15(9) . .
O2 U1 N1 88.67(9) . .
O1 U1 N8 96.95(9) . .
O2 U1 N8 88.46(9) . .
N1 U1 N8 69.56(9) . .
O1 U1 N9 89.10(9) . .
O2 U1 N9 85.21(9) . .
N1 U1 N9 142.22(9) . .
N8 U1 N9 147.15(9) . .
O1 U1 N2 98.63(9) . .
O2 U1 N2 79.00(9) . .
N1 U1 N2 65.27(9) . .
N8 U1 N2 133.19(8) . .
N9 U1 N2 76.96(9) . .
O1 U1 N7 101.22(9) . .
O2 U1 N7 79.15(9) . .
N1 U1 N7 133.01(8) . .
N8 U1 N7 64.95(8) . .
N9 U1 N7 82.20(8) . .
N2 U1 N7 150.85(8) . .
O1 U1 Mg1 172.57(7) . .
O2 U1 Mg1 10.99(7) . .
N1 U1 Mg1 77.84(6) . .
N8 U1 Mg1 83.01(6) . .
N9 U1 Mg1 94.95(6) . .
N2 U1 Mg1 76.30(6) . .
N7 U1 Mg1 85.53(6) . .
O2 Mg1 N10 111.55(11) . .
O2 Mg1 N11 101.25(11) . .
N10 Mg1 N11 111.96(12) . .
O2 Mg1 Cl1 117.50(9) . .
N10 Mg1 Cl1 110.54(10) . .
N11 Mg1 Cl1 103.34(10) . .
O2 Mg1 U1 11.04(7) . .
N10 Mg1 U1 100.97(8) . .
N11 Mg1 U1 109.13(9) . .
Cl1 Mg1 U1 121.10(4) . .

loop_
_geom_bond_atom_site_label_1
_geom_bond_atom_site_label_2
_geom_bond_distance
_geom_bond_site_symmetry_2
C1 N1 1.362(4) .
C1 C2 1.409(4) .
C1 C40 1.510(5) .
C2 C3 1.390(5) .
C2 H2 0.9500 .
C3 C4 1.409(5) .
C3 H3 0.9500 .
C4 N1 1.376(4) .
C4 C5 1.412(5) .
C5 N2 1.302(4) .
C5 H5 0.9500 .
C6 C7 1.389(5) .
C6 C13 1.404(4) .
C6 N2 1.421(4) .
C7 C8 1.395(5) .
C7 H7 0.9500 .
C8 C10 1.399(5) .
C8 C9 1.503(5) .
C9 H9A 0.9800 .
C9 H9B 0.9800 .
C9 H9C 0.9800 .
C10 C12 1.388(5) .
C10 C11 1.513(5) .
C11 H11A 0.9800 .
C11 H11B 0.9800 .
C11 H11C 0.9800 .
C12 C13 1.397(5) .
C12 H12 0.9500 .
C13 N3 1.407(4) .
C14 N3 1.285(4) .
C14 C15 1.435(5) .
C14 H14 0.9500 .
C15 N4 1.376(4) .
C15 C16 1.388(4) .
C16 C17 1.405(5) .
C16 H16 0.9500 .
C17 C18 1.389(4) .
C17 H17 0.9500 .
C18 N4 1.367(4) .
C18 C19 1.512(5) .
C19 C22 1.513(4) .
C19 C20 1.534(4) .
C19 C21 1.549(4) .
C20 H20A 0.9800 .
C20 H20B 0.9800 .
C20 H20C 0.9800 .
C21 H21A 0.9800 .
C21 H21B 0.9800 .
C21 H21C 0.9800 .
C22 N5 1.363(4) .
C22 C23 1.390(4) .
C23 C24 1.408(5) .
C23 H23 0.9500 .
C24 C25 1.380(4) .
C24 H24 0.9500 .
C25 N5 1.376(4) .
C25 C26 1.437(4) .
C26 N6 1.275(4) .
C26 H26 0.9500 .
C27 C28 1.403(4) .
C27 C34 1.402(4) .
C27 N6 1.409(4) .
C28 C29 1.386(5) .
C28 H28 0.9500 .
C29 C31 1.404(5) .
C29 C30 1.511(5) .
C30 H30A 0.9800 .
C30 H30B 0.9800 .
C30 H30C 0.9800 .
C31 C33 1.398(5) .
C31 C32 1.507(5) .
C32 H32A 0.9800 .
C32 H32B 0.9800 .
C32 H32C 0.9800 .
C33 C34 1.393(4) .
C33 H33 0.9500 .
C34 N7 1.419(4) .
C35 N7 1.291(4) .
C35 C36 1.424(4) .
C35 H35 0.9500 .
C36 N8 1.377(4) .
C36 C37 1.410(4) .
C37 C38 1.391(5) .
C37 H37 0.9500 .
C38 C39 1.401(5) .
C38 H38 0.9500 .
C39 N8 1.364(4) .
C39 C40 1.515(4) .
C40 C42 1.534(4) .
C40 C41 1.545(4) .
C41 H41A 0.9800 .
C41 H41B 0.9800 .
C41 H41C 0.9800 .
C42 H42A 0.9800 .
C42 H42B 0.9800 .
C42 H42C 0.9800 .
C43 N9 1.336(5) .
C43 C44 1.380(5) .
C43 H43 0.9500 .
C44 C45 1.397(5) .
C44 H44 0.9500 .
C45 C46 1.373(6) .
C45 H45 0.9500 .
C46 C47 1.389(5) .
C46 H46 0.9500 .
C47 N9 1.347(4) .
C47 H47 0.9500 .
C48 N10 1.348(4) .
C48 C49 1.381(5) .
C48 H48 0.9500 .
C49 C50 1.386(6) .
C49 H49 0.9500 .
C50 C51 1.379(6) .
C50 H50 0.9500 .
C51 C52 1.387(5) .
C51 H51 0.9500 .
C52 N10 1.335(5) .
C52 H52 0.9500 .
C53 N11 1.351(5) .
C53 C54 1.372(6) .
C53 H53 0.9500 .
C54 C55 1.375(6) .
C54 H54 0.9500 .
C55 C56 1.357(6) .
C55 H55 0.9500 .
C56 C57 1.397(6) .
C56 H56 0.9500 .
C57 N11 1.323(5) .
C57 H57 0.9500 .
C58 C59 1.344(11) .
C58 N12 1.384(11) .
C58 H58 0.9500 .
C59 C60 1.326(11) .
C59 H59 0.9500 .
C60 C61 1.327(12) .
C60 H60 0.9500 .
C61 C62 1.356(13) .
C61 H61 0.9500 .
C62 N12 1.355(13) .
C62 H62 0.9500 .
N13 C64 1.327(7) .
N13 C63 1.333(8) .
C64 C65 1.343(9) .
C64 H64 0.9500 .
C65 C66 1.397(11) .
C65 H65 0.9500 .
C66 C67 1.359(11) .
C66 H66 0.9500 .
C67 C63 1.371(10) .
C67 H67 0.9500 .
C68 N14 1.306(7) .
C68 C69 1.354(7) .
C68 H68 0.9500 .
C69 C72 1.370(9) .
C69 H69 0.9500 .
C70 N14 1.327(8) .
C70 C71 1.411(8) .
C70 H70 0.9500 .
C71 C72 1.354(8) .
C71 H71 0.9500 .
C72 H72 0.9500 .
N15 C74 1.317(7) .
N15 C73 1.326(8) .
C74 C75 1.342(7) .
C74 H74 0.9500 .
C75 C76 1.377(7) .
C75 H75 0.9500 .
C76 C77 1.377(9) .
C76 H76 0.9500 .
C77 C73 1.363(9) .
C77 H77 0.9500 .
C78 N16 1.336(5) .
C78 C82 1.369(6) .
C78 H78 0.9500 .
C79 N16 1.330(5) .
C79 C80 1.369(6) .
C79 H79 0.9500 .
C80 C81 1.374(6) .
C80 H80 0.9500 .
C81 C82 1.371(6) .
C81 H81 0.9500 .
C82 H82 0.9500 .
C83 C85 1.371(9) .
C83 C84 1.39(2) .
C83 H83 0.9500 .
C84 C85 1.36(3) 2_556
C84 H84 0.9500 .
C85 C84 1.36(3) 2_556
C85 H85 0.9500 .
C88 C87 1.286(10) .
C88 C87 1.286(10) 2
C88 H88 0.9500 .
C87 C86 1.345(8) .
C87 H87 0.9500 .
C86 N17 1.357(8) .
C86 H86 0.9500 .
N17 C86 1.357(8) 2
N1 U1 2.496(3) .
N2 U1 2.634(3) .
N4 H4 0.8800 .
N5 H5A 0.8800 .
N7 U1 2.667(3) .
N8 U1 2.504(3) .
N9 U1 2.618(3) .
N10 Mg1 2.088(3) .
N11 Mg1 2.101(3) .
C63 H63 0.9500 .
C73 H73 0.9500 .
O1 U1 1.864(2) .
O2 Mg1 1.901(2) .
O2 U1 1.909(2) .
Cl1 Mg1 2.2804(15) .
U1 Mg1 3.7395(12) .

loop_
_geom_torsion_atom_site_label_1
_geom_torsion_atom_site_label_2
_geom_torsion_atom_site_label_3
_geom_torsion_atom_site_label_4
_geom_torsion
_geom_torsion_site_symmetry_1
_geom_torsion_site_symmetry_4
N1 C1 C2 C3 0.2(4) . .
C40 C1 C2 C3 179.1(3) . .
C1 C2 C3 C4 0.0(4) . .
C2 C3 C4 N1 -0.1(4) . .
C2 C3 C4 C5 -173.2(3) . .
N1 C4 C5 N2 -1.0(5) . .
C3 C4 C5 N2 171.5(3) . .
C13 C6 C7 C8 -0.3(5) . .
N2 C6 C7 C8 -179.0(3) . .
C6 C7 C8 C10 0.3(5) . .
C6 C7 C8 C9 177.7(3) . .
C7 C8 C10 C12 -0.1(5) . .
C9 C8 C10 C12 -177.5(3) . .
C7 C8 C10 C11 -179.1(4) . .
C9 C8 C10 C11 3.5(6) . .
C8 C10 C12 C13 -0.1(5) . .
C11 C10 C12 C13 178.9(4) . .
C10 C12 C13 C6 0.1(5) . .
C10 C12 C13 N3 176.8(3) . .
C7 C6 C13 C12 0.1(5) . .
N2 C6 C13 C12 178.8(3) . .
C7 C6 C13 N3 -176.9(3) . .
N2 C6 C13 N3 1.8(4) . .
N3 C14 C15 N4 1.4(4) . .
N3 C14 C15 C16 -179.1(3) . .
N4 C15 C16 C17 0.2(3) . .
C14 C15 C16 C17 -179.5(3) . .
C15 C16 C17 C18 -0.3(4) . .
C16 C17 C18 N4 0.3(3) . .
C16 C17 C18 C19 176.0(3) . .
N4 C18 C19 C22 68.3(3) . .
C17 C18 C19 C22 -106.9(4) . .
N4 C18 C19 C20 -172.7(3) . .
C17 C18 C19 C20 12.1(4) . .
N4 C18 C19 C21 -52.8(4) . .
C17 C18 C19 C21 132.0(3) . .
C18 C19 C22 N5 -67.0(4) . .
C20 C19 C22 N5 173.5(3) . .
C21 C19 C22 N5 54.5(4) . .
C18 C19 C22 C23 109.6(4) . .
C20 C19 C22 C23 -9.9(5) . .
C21 C19 C22 C23 -128.9(3) . .
N5 C22 C23 C24 -0.3(4) . .
C19 C22 C23 C24 -177.3(3) . .
C22 C23 C24 C25 0.1(4) . .
C23 C24 C25 N5 0.2(4) . .
C23 C24 C25 C26 -177.6(3) . .
N5 C25 C26 N6 3.0(5) . .
C24 C25 C26 N6 -179.5(3) . .
C34 C27 C28 C29 -3.0(5) . .
N6 C27 C28 C29 176.2(3) . .
C27 C28 C29 C31 0.9(6) . .
C27 C28 C29 C30 -178.7(3) . .
C28 C29 C31 C33 1.7(6) . .
C30 C29 C31 C33 -178.7(4) . .
C28 C29 C31 C32 -177.8(4) . .
C30 C29 C31 C32 1.8(6) . .
C29 C31 C33 C34 -2.3(6) . .
C32 C31 C33 C34 177.2(4) . .
C31 C33 C34 C27 0.2(6) . .
C31 C33 C34 N7 -177.1(3) . .
C28 C27 C34 C33 2.4(5) . .
N6 C27 C34 C33 -176.9(3) . .
C28 C27 C34 N7 179.8(3) . .
N6 C27 C34 N7 0.5(5) . .
N7 C35 C36 N8 -1.4(5) . .
N7 C35 C36 C37 -173.7(3) . .
N8 C36 C37 C38 -0.2(4) . .
C35 C36 C37 C38 172.7(3) . .
C36 C37 C38 C39 0.1(4) . .
C37 C38 C39 N8 0.1(4) . .
C37 C38 C39 C40 -178.0(3) . .
N1 C1 C40 C39 -55.1(4) . .
C2 C1 C40 C39 126.1(3) . .
N1 C1 C40 C42 -176.2(3) . .
C2 C1 C40 C42 5.0(5) . .
N1 C1 C40 C41 64.1(4) . .
C2 C1 C40 C41 -114.8(3) . .
N8 C39 C40 C1 56.8(4) . .
C38 C39 C40 C1 -125.3(3) . .
N8 C39 C40 C42 178.0(3) . .
C38 C39 C40 C42 -4.1(5) . .
N8 C39 C40 C41 -63.0(4) . .
C38 C39 C40 C41 114.9(4) . .
N9 C43 C44 C45 0.9(6) . .
C43 C44 C45 C46 -1.0(5) . .
C44 C45 C46 C47 0.0(5) . .
C45 C46 C47 N9 1.1(5) . .
N10 C48 C49 C50 -0.1(5) . .
C48 C49 C50 C51 1.7(5) . .
C49 C50 C51 C52 -1.4(5) . .
C50 C51 C52 N10 -0.5(5) . .
N11 C53 C54 C55 0.2(7) . .
C53 C54 C55 C56 -0.1(7) . .
C54 C55 C56 C57 -0.4(7) . .
C55 C56 C57 N11 0.9(7) . .
N12 C58 C59 C60 3.2(11) . .
C58 C59 C60 C61 -0.4(15) . .
C59 C60 C61 C62 -5.7(19) . .
C60 C61 C62 N12 9(2) . .
C63 N13 C64 C65 -1.9(10) . .
N13 C64 C65 C66 -0.5(11) . .
C64 C65 C66 C67 3.0(12) . .
C65 C66 C67 C63 -3.1(13) . .
N14 C68 C69 C72 -0.7(9) . .
N14 C70 C71 C72 0.4(10) . .
C70 C71 C72 C69 -0.3(10) . .
C68 C69 C72 C71 0.5(9) . .
C73 N15 C74 C75 3.0(8) . .
N15 C74 C75 C76 -3.2(8) . .
C74 C75 C76 C77 1.3(9) . .
C75 C76 C77 C73 0.5(9) . .
N16 C79 C80 C81 -0.3(8) . .
C79 C80 C81 C82 0.1(7) . .
N16 C78 C82 C81 -0.9(8) . .
C80 C81 C82 C78 0.5(7) . .
C85 C83 C84 C85 0(3) . 2_556
C84 C83 C85 C84 4(2) . 2_556
C87 C88 C87 C86 -0.1(7) 2 .
C88 C87 C86 N17 0.2(13) . .
C87 C86 N17 C86 -0.1(6) . 2
C2 C1 N1 C4 -0.3(3) . .
C40 C1 N1 C4 -179.3(3) . .
C2 C1 N1 U1 -165.0(2) . .
C40 C1 N1 U1 16.0(4) . .
C3 C4 N1 C1 0.2(4) . .
C5 C4 N1 C1 174.0(3) . .
C3 C4 N1 U1 168.6(2) . .
C5 C4 N1 U1 -17.6(4) . .
C4 C5 N2 C6 179.3(3) . .
C4 C5 N2 U1 17.7(4) . .
C7 C6 N2 C5 -53.4(4) . .
C13 C6 N2 C5 127.9(3) . .
C7 C6 N2 U1 105.2(3) . .
C13 C6 N2 U1 -73.5(4) . .
C15 C14 N3 C13 -177.2(3) . .
C12 C13 N3 C14 28.9(5) . .
C6 C13 N3 C14 -154.3(3) . .
C17 C18 N4 C15 -0.2(3) . .
C19 C18 N4 C15 -176.4(3) . .
C16 C15 N4 C18 0.0(3) . .
C14 C15 N4 C18 179.7(3) . .
C23 C22 N5 C25 0.4(3) . .
C19 C22 N5 C25 177.7(3) . .
C24 C25 N5 C22 -0.3(3) . .
C26 C25 N5 C22 177.6(3) . .
C25 C26 N6 C27 178.5(3) . .
C28 C27 N6 C26 -35.6(5) . .
C34 C27 N6 C26 143.6(3) . .
C36 C35 N7 C34 178.1(3) . .
C36 C35 N7 U1 -16.7(4) . .
C33 C34 N7 C35 42.5(5) . .
C27 C34 N7 C35 -134.8(3) . .
C33 C34 N7 U1 -119.9(3) . .
C27 C34 N7 U1 62.8(4) . .
C38 C39 N8 C36 -0.1(4) . .
C40 C39 N8 C36 178.1(3) . .
C38 C39 N8 U1 161.8(2) . .
C40 C39 N8 U1 -19.9(5) . .
C37 C36 N8 C39 0.2(4) . .
C35 C36 N8 C39 -173.5(3) . .
C37 C36 N8 U1 -166.0(2) . .
C35 C36 N8 U1 20.3(4) . .
C44 C43 N9 C47 0.2(5) . .
C44 C43 N9 U1 174.1(3) . .
C46 C47 N9 C43 -1.2(5) . .
C46 C47 N9 U1 -175.1(2) . .
C51 C52 N10 C48 2.1(5) . .
C51 C52 N10 Mg1 -175.4(3) . .
C49 C48 N10 C52 -1.8(5) . .
C49 C48 N10 Mg1 175.6(2) . .
C56 C57 N11 C53 -0.7(6) . .
C56 C57 N11 Mg1 174.4(3) . .
C54 C53 N11 C57 0.2(6) . .
C54 C53 N11 Mg1 -175.8(4) . .
C61 C62 N12 C58 -6.0(17) . .
C59 C58 N12 C62 0.1(13) . .
C64 N13 C63 C67 1.8(10) . .
C66 C67 C63 N13 0.7(12) . .
C69 C68 N14 C70 0.8(9) . .
C71 C70 N14 C68 -0.6(10) . .
C74 N15 C73 C77 -1.0(10) . .
C76 C77 C73 N15 -0.7(10) . .
C80 C79 N16 C78 0.0(8) . .
C82 C78 N16 C79 0.6(8) . .
Mg1 O2 U1 O1 -141.0(8) . .
Mg1 O2 U1 N1 -9.6(4) . .
Mg1 O2 U1 N8 60.0(4) . .
Mg1 O2 U1 N9 -152.3(4) . .
Mg1 O2 U1 N2 -74.6(4) . .
Mg1 O2 U1 N7 124.8(4) . .
C1 N1 U1 O1 -81.3(3) . .
C4 N1 U1 O1 115.0(2) . .
C1 N1 U1 O2 103.0(3) . .
C4 N1 U1 O2 -60.7(2) . .
C1 N1 U1 N8 14.2(3) . .
C4 N1 U1 N8 -149.5(2) . .
C1 N1 U1 N9 -176.5(3) . .
C4 N1 U1 N9 19.8(3) . .
C1 N1 U1 N2 -178.5(3) . .
C4 N1 U1 N2 17.8(2) . .
C1 N1 U1 N7 29.2(3) . .
C4 N1 U1 N7 -134.5(2) . .
C1 N1 U1 Mg1 101.2(3) . .
C4 N1 U1 Mg1 -62.5(2) . .
C39 N8 U1 O1 80.9(3) . .
C36 N8 U1 O1 -118.5(2) . .
C39 N8 U1 O2 -101.2(3) . .
C36 N8 U1 O2 59.5(2) . .
C39 N8 U1 N1 -12.0(3) . .
C36 N8 U1 N1 148.6(2) . .
C39 N8 U1 N9 -179.9(3) . .
C36 N8 U1 N9 -19.3(3) . .
C39 N8 U1 N2 -27.9(3) . .
C36 N8 U1 N2 132.8(2) . .
C39 N8 U1 N7 -179.9(3) . .
C36 N8 U1 N7 -19.3(2) . .
C39 N8 U1 Mg1 -91.6(3) . .
C36 N8 U1 Mg1 69.0(2) . .
C43 N9 U1 O1 -168.5(3) . .
C47 N9 U1 O1 5.2(2) . .
C43 N9 U1 O2 10.4(3) . .
C47 N9 U1 O2 -175.9(3) . .
C43 N9 U1 N1 -71.2(3) . .
C47 N9 U1 N1 102.5(3) . .
C43 N9 U1 N8 90.1(3) . .
C47 N9 U1 N8 -96.3(3) . .
C43 N9 U1 N2 -69.4(3) . .
C47 N9 U1 N2 104.3(2) . .
C43 N9 U1 N7 90.1(3) . .
C47 N9 U1 N7 -96.3(2) . .
C43 N9 U1 Mg1 5.3(3) . .
C47 N9 U1 Mg1 179.0(2) . .
C5 N2 U1 O1 -110.0(2) . .
C6 N2 U1 O1 90.6(3) . .
C5 N2 U1 O2 75.3(2) . .
C6 N2 U1 O2 -84.0(3) . .
C5 N2 U1 N1 -18.3(2) . .
C6 N2 U1 N1 -177.6(3) . .
C5 N2 U1 N8 -2.0(3) . .
C6 N2 U1 N8 -161.3(2) . .
C5 N2 U1 N9 162.9(2) . .
C6 N2 U1 N9 3.6(2) . .
C5 N2 U1 N7 117.4(2) . .
C6 N2 U1 N7 -41.9(3) . .
C5 N2 U1 Mg1 64.4(2) . .
C6 N2 U1 Mg1 -94.9(2) . .
C35 N7 U1 O1 111.0(2) . .
C34 N7 U1 O1 -86.0(3) . .
C35 N7 U1 O2 -74.9(2) . .
C34 N7 U1 O2 88.1(3) . .
C35 N7 U1 N1 2.9(3) . .
C34 N7 U1 N1 166.0(2) . .
C35 N7 U1 N8 18.5(2) . .
C34 N7 U1 N8 -178.4(3) . .
C35 N7 U1 N9 -161.5(2) . .
C34 N7 U1 N9 1.6(3) . .
C35 N7 U1 N2 -117.0(2) . .
C34 N7 U1 N2 46.1(3) . .
C35 N7 U1 Mg1 -65.8(2) . .
C34 N7 U1 Mg1 97.2(3) . .
U1 O2 Mg1 N10 -17.2(4) . .
U1 O2 Mg1 N11 -136.5(4) . .
U1 O2 Mg1 Cl1 111.9(4) . .
C52 N10 Mg1 O2 -56.8(3) . .
C48 N10 Mg1 O2 125.8(2) . .
C52 N10 Mg1 N11 55.9(3) . .
C48 N10 Mg1 N11 -121.5(3) . .
C52 N10 Mg1 Cl1 170.5(2) . .
C48 N10 Mg1 Cl1 -6.9(3) . .
C52 N10 Mg1 U1 -60.1(2) . .
C48 N10 Mg1 U1 122.5(2) . .
C57 N11 Mg1 O2 118.6(3) . .
C53 N11 Mg1 O2 -66.1(3) . .
C57 N11 Mg1 N10 -0.3(4) . .
C53 N11 Mg1 N10 175.0(3) . .
C57 N11 Mg1 Cl1 -119.3(3) . .
C53 N11 Mg1 Cl1 56.0(3) . .
C57 N11 Mg1 U1 110.6(3) . .
C53 N11 Mg1 U1 -74.1(3) . .
O1 U1 Mg1 O2 150.6(6) . .
N1 U1 Mg1 O2 170.2(4) . .
N8 U1 Mg1 O2 -119.3(4) . .
N9 U1 Mg1 O2 27.7(4) . .
N2 U1 Mg1 O2 103.0(4) . .
N7 U1 Mg1 O2 -54.0(4) . .
O1 U1 Mg1 N10 -45.7(5) . .
O2 U1 Mg1 N10 163.7(4) . .
N1 U1 Mg1 N10 -26.11(11) . .
N8 U1 Mg1 N10 44.41(11) . .
N9 U1 Mg1 N10 -168.56(11) . .
N2 U1 Mg1 N10 -93.29(11) . .
N7 U1 Mg1 N10 109.68(11) . .
O1 U1 Mg1 N11 -163.8(5) . .
O2 U1 Mg1 N11 45.6(4) . .
N1 U1 Mg1 N11 -144.17(12) . .
N8 U1 Mg1 N11 -73.66(11) . .
N9 U1 Mg1 N11 73.37(11) . .
N2 U1 Mg1 N11 148.65(12) . .
N7 U1 Mg1 N11 -8.38(11) . .
O1 U1 Mg1 Cl1 76.6(5) . .
O2 U1 Mg1 Cl1 -74.0(4) . .
N1 U1 Mg1 Cl1 96.19(8) . .
N8 U1 Mg1 Cl1 166.71(8) . .
N9 U1 Mg1 Cl1 -46.26(8) . .
N2 U1 Mg1 Cl1 29.01(8) . .
N7 U1 Mg1 Cl1 -128.02(8) . .
